data_7214459
loop_
_publ_author_name
'Zhang, Yu'
'Ju, Weiwei'
'Xu, Xiao'
'Lv, Yun'
'Zhu, Dunru'
'Xu, Yan'

_publ_section_title
;
 Two novel mixed Eu3+/Y3+ Ln MOFs: influence of pH on the topology, Eu/Y
 ratio and energy transfer
;
_journal_issue 25
_journal_name_full CrystEngComm
_journal_page_first 5681
_journal_paper_doi 10.1039/c4ce00513a
_journal_volume 16
_journal_year 2014
_chemical_formula_sum 'C24 H26 Eu N3 O25 Y2'
_chemical_formula_weight 1086.26
_chemical_name_systematic
; 
 ? 
;
_space_group_IT_number 2
_symmetry_cell_setting triclinic
_symmetry_space_group_name_Hall '-P 1'
_symmetry_space_group_name_H-M 'P -1'
_atom_sites_solution_hydrogens geom
_atom_sites_solution_primary direct
_atom_sites_solution_secondary difmap
_audit_creation_method SHELXL-97
_cell_angle_alpha 77.1990(10)
_cell_angle_beta 84.2600(10)
_cell_angle_gamma 61.5250(10)
_cell_formula_units_Z 2
_cell_length_a 9.8996(9)
_cell_length_b 10.1499(9)
_cell_length_c 19.4607(17)
_cell_measurement_reflns_used 3861
_cell_measurement_temperature 296(2)
_cell_measurement_theta_max 25.50
_cell_measurement_theta_min 2.15
_cell_volume 1676.1(3)
_computing_cell_refinement 'SAINT (Bruker, 2005)'
_computing_data_collection 'APEX2 (Bruker, 2005)'
_computing_data_reduction SAINT
_computing_molecular_graphics SHELXTL
_computing_publication_material SHELXTL
_computing_structure_refinement 'SHELXL-97 (Sheldrick, 1997)'
_computing_structure_solution 'SHELXS-97 (Sheldrick, 1990)'
_diffrn_ambient_temperature 296(2)
_diffrn_measured_fraction_theta_full 0.975
_diffrn_measured_fraction_theta_max 0.975
_diffrn_measurement_device_type 'Bruker Apex2 CCD'
_diffrn_measurement_method '\w scans'
_diffrn_radiation_monochromator graphite
_diffrn_radiation_source 'fine-focus sealed tube'
_diffrn_radiation_type MoK\a
_diffrn_radiation_wavelength 0.71073
_diffrn_reflns_av_R_equivalents 0.0329
_diffrn_reflns_av_sigmaI/netI 0.0530
_diffrn_reflns_limit_h_max 11
_diffrn_reflns_limit_h_min -11
_diffrn_reflns_limit_k_max 12
_diffrn_reflns_limit_k_min -12
_diffrn_reflns_limit_l_max 23
_diffrn_reflns_limit_l_min -23
_diffrn_reflns_number 12304
_diffrn_reflns_theta_full 25.50
_diffrn_reflns_theta_max 25.50
_diffrn_reflns_theta_min 2.15
_exptl_absorpt_coefficient_mu 5.389
_exptl_absorpt_correction_T_max 0.5409
_exptl_absorpt_correction_T_min 0.4793
_exptl_absorpt_correction_type multi-scan
_exptl_absorpt_process_details '(SADABS; Sheldrick, 2003)'
_exptl_crystal_colour colourless
_exptl_crystal_density_diffrn 2.152
_exptl_crystal_density_method 'not measured'
_exptl_crystal_description block
_exptl_crystal_F_000 1064
_exptl_crystal_size_max 0.16
_exptl_crystal_size_mid 0.15
_exptl_crystal_size_min 0.13
_refine_diff_density_max 0.700
_refine_diff_density_min -0.750
_refine_diff_density_rms 0.137
_refine_ls_extinction_method none
_refine_ls_goodness_of_fit_ref 1.050
_refine_ls_hydrogen_treatment mixed
_refine_ls_matrix_type full
_refine_ls_number_parameters 542
_refine_ls_number_reflns 6073
_refine_ls_number_restraints 24
_refine_ls_restrained_S_all 1.053
_refine_ls_R_factor_all 0.0449
_refine_ls_R_factor_gt 0.0325
_refine_ls_shift/su_max 0.001
_refine_ls_shift/su_mean 0.000
_refine_ls_structure_factor_coef Fsqd
_refine_ls_weighting_details 'calc w=1/[\s^2^(Fo^2^)+(0.0495P)^2^+0.0000P] where P=(Fo^2^+2Fc^2^)/3'
_refine_ls_weighting_scheme calc
_refine_ls_wR_factor_gt 0.0822
_refine_ls_wR_factor_ref 0.0947
_reflns_number_gt 5004
_reflns_number_total 6073
_reflns_threshold_expression >2sigma(I)
_cod_data_source_file c4ce00513a2.cif
_cod_data_source_block a01
_cod_depositor_comments
;
The following automatic conversions were performed:

'_symmetry_cell_setting' value 'Triclinic' changed to 'triclinic'
according to
/usr/data/users/saulius/crontab/automatic-downloads/rss-feeds/RSC/lib/dictionaries/cif_core.dic
dictionary named 'cif_core.dic' version 2.4.2 from 2011-04-26.

Automatic conversion script
Id: cif_fix_values 2281 2013-09-26 08:29:07Z andrius 

 Adding full bibliography for 7214459--7214460.cif.
;
_cod_original_sg_symbol_H-M 'P-1 '
_cod_database_code 7214459

loop_
_symmetry_equiv_pos_as_xyz
'x, y, z'
'-x, -y, -z'

loop_
_atom_site_label
_atom_site_type_symbol
_atom_site_fract_x
_atom_site_fract_y
_atom_site_fract_z
_atom_site_U_iso_or_equiv
_atom_site_adp_type
_atom_site_occupancy
_atom_site_symmetry_multiplicity
_atom_site_calc_flag
_atom_site_refinement_flags
Eu1 Eu -0.41828(3) -0.50395(3) -0.265807(15) 0.01734(7) Uani 0.33 1 d P
Y1 Y -0.41828(3) -0.50395(3) -0.265807(15) 0.01734(7) Uani 0.67 1 d P
Eu2 Eu -0.66404(3) -0.08662(3) -0.044777(15) 0.01544(7) Uani 0.33 1 d P
Y2 Y -0.66404(3) -0.08662(3) -0.044777(15) 0.01544(7) Uani 0.67 1 d P
Eu3 Eu -0.87822(3) -0.68976(3) -0.350798(15) 0.01969(7) Uani 0.33 1 d P
Y3 Y -0.87822(3) -0.68976(3) -0.350798(15) 0.01969(7) Uani 0.67 1 d P
O1W O -0.6740(3) 0.1450(3) -0.11734(15) 0.0283(7) Uani 1 1 d D
H1WA H -0.752(3) 0.225(3) -0.1114(17) 0.034 Uiso 1 1 d D
H1WB H -0.665(4) 0.135(4) -0.1595(9) 0.034 Uiso 1 1 d D
O2W O -0.2271(3) -0.7317(3) -0.19155(15) 0.0292(7) Uani 1 1 d D
H2WA H -0.212(4) -0.809(2) -0.2076(14) 0.035 Uiso 1 1 d D
H2WB H -0.230(5) -0.755(4) -0.1473(8) 0.035 Uiso 1 1 d D
O3W O -0.9166(3) -0.8360(3) -0.24362(16) 0.0330(8) Uani 1 1 d D
H3WA H -0.839(2) -0.897(4) -0.2192(16) 0.040 Uiso 1 1 d D
H3WB H -0.997(2) -0.803(4) -0.2208(16) 0.040 Uiso 1 1 d D
O4W O -0.5207(3) -0.2438(3) 0.06133(17) 0.0373(8) Uani 1 1 d D
H4WA H -0.526(3) -0.324(2) 0.082(2) 0.045 Uiso 1 1 d D
H4WB H -0.471(3) -0.225(4) 0.087(2) 0.12(3) Uiso 1 1 d D
O5W O -0.3919(3) -0.3508(4) -0.37501(17) 0.0403(9) Uani 1 1 d D
H5WA H -0.456(2) -0.335(5) -0.4047(15) 0.048 Uiso 1 1 d D
H5WB H -0.307(2) -0.364(5) -0.3943(18) 0.048 Uiso 1 1 d D
O6W O -0.6988(4) -0.9423(3) -0.36254(17) 0.0419(9) Uani 1 1 d D
H6WA H -0.663(5) -1.019(3) -0.3304(12) 0.050 Uiso 1 1 d D
H6WB H -0.697(5) -0.966(4) -0.4016(10) 0.050 Uiso 1 1 d D
O7W O -0.5615(9) -0.5712(11) -0.5106(4) 0.211(4) Uani 1 1 d D
H7WA H -0.5435(16) -0.5744(17) -0.4667(7) 0.253 Uiso 1 1 d D
H7WB H -0.659(2) -0.552(7) -0.5033(13) 0.253 Uiso 1 1 d D
O1 O -1.2379(4) -0.4339(3) -0.25198(19) 0.0471(9) Uani 1 1 d .
O2 O -0.9931(4) -0.5110(3) -0.28047(17) 0.0414(9) Uani 1 1 d .
O3 O -0.4135(3) -0.1477(4) -0.06906(18) 0.0414(9) Uani 1 1 d .
O4 O -0.2509(4) -0.0923(3) -0.02527(17) 0.0413(9) Uani 1 1 d .
O5 O -0.4871(3) -0.4885(3) -0.14347(16) 0.0315(8) Uani 1 1 d .
O6 O -0.5928(4) -0.3340(3) -0.06549(16) 0.0351(8) Uani 1 1 d .
O7 O -0.5923(3) -0.2424(3) -0.24874(16) 0.0343(8) Uani 1 1 d .
O8 O -0.6701(3) -0.0921(3) -0.16902(15) 0.0319(8) Uani 1 1 d .
O9 O -0.7462(3) -0.5402(3) -0.38474(16) 0.0383(8) Uani 1 1 d D
O10 O -0.6213(3) -0.4393(3) -0.34252(16) 0.0336(8) Uani 1 1 d .
O11 O -0.5465(3) -0.6567(3) -0.22699(15) 0.0313(7) Uani 1 1 d .
O12 O -0.6749(3) -0.7563(3) -0.26716(15) 0.0287(7) Uani 1 1 d .
O15 O -1.0647(4) -0.7465(4) -0.37805(19) 0.0504(9) Uani 1 1 d .
O16 O -1.2983(4) -0.6849(4) -0.33509(17) 0.0443(9) Uani 1 1 d .
O17 O -0.9226(3) -0.5435(3) -0.58174(15) 0.0326(8) Uani 1 1 d .
O18 O -0.8377(3) -0.6772(3) -0.47325(15) 0.0313(8) Uani 1 1 d .
O19 O -1.1687(3) 0.1525(3) -0.03934(16) 0.0306(8) Uani 1 1 d .
O20 O -0.9290(3) 0.0550(3) -0.08031(16) 0.0318(8) Uani 1 1 d .
C17 C -0.9304(4) -0.5646(4) -0.5156(2) 0.0247(10) Uani 1 1 d .
C18 C -1.0279(4) 0.0594(4) -0.0347(2) 0.0242(10) Uani 1 1 d .
C19 C -0.6693(4) -0.5358(5) -0.3393(2) 0.0262(10) Uani 1 1 d .
C20 C -0.6263(4) -0.6604(4) -0.2719(2) 0.0235(10) Uani 1 1 d .
C21 C -1.3368(7) -0.9470(7) -0.4657(3) 0.0713(17) Uani 1 1 d .
H21A H -1.3970 -0.9963 -0.4544 0.086 Uiso 1 1 calc R
C22 C -1.1899(6) -0.8742(6) -0.5436(3) 0.0503(15) Uani 1 1 d .
H22A H -1.1497 -0.8678 -0.5887 0.060 Uiso 1 1 calc R
C23 C -1.3145(6) -0.8831(6) -0.4146(3) 0.0580(14) Uani 1 1 d .
H23A H -1.3628 -0.8855 -0.3711 0.070 Uiso 1 1 calc R
C24 C -1.1540(5) -0.8127(5) -0.4957(3) 0.0414(13) Uani 1 1 d .
H24A H -1.0877 -0.7702 -0.5078 0.050 Uiso 1 1 calc R
N1 N 0.0986(4) -0.5801(4) -0.1051(2) 0.0366(11) Uani 1 1 d .
N2 N -1.1629(4) 0.0051(4) -0.2282(2) 0.0382(10) Uani 1 1 d .
N3 N -1.2786(6) -0.9421(5) -0.5284(2) 0.0566(13) Uani 1 1 d .
C1 C -1.0304(5) -0.1000(5) -0.2501(3) 0.0451(13) Uani 1 1 d .
H1A H -0.9471 -0.0799 -0.2569 0.054 Uiso 1 1 calc R
C2 C -1.0104(5) -0.2372(5) -0.2634(3) 0.0379(12) Uani 1 1 d .
H2A H -0.9157 -0.3082 -0.2775 0.045 Uiso 1 1 calc R
C3 C -1.1358(4) -0.2648(4) -0.2549(2) 0.0241(10) Uani 1 1 d .
C4 C -1.2743(5) -0.1521(5) -0.2349(2) 0.0333(12) Uani 1 1 d .
H4A H -1.3617 -0.1653 -0.2309 0.040 Uiso 1 1 calc R
C5 C -1.2826(5) -0.0219(5) -0.2211(3) 0.0376(13) Uani 1 1 d .
H5A H -1.3755 0.0502 -0.2062 0.045 Uiso 1 1 calc R
C6 C -1.1214(5) -0.4155(5) -0.2634(2) 0.0311(11) Uani 1 1 d .
C7 C 0.1176(5) -0.4642(5) -0.0963(3) 0.0420(14) Uani 1 1 d .
H7A H 0.2156 -0.4726 -0.1018 0.050 Uiso 1 1 calc R
C8 C -0.0019(4) -0.3304(5) -0.0793(2) 0.0295(11) Uani 1 1 d .
H8A H 0.0164 -0.2524 -0.0724 0.035 Uiso 1 1 calc R
C9 C -0.1473(4) -0.3168(4) -0.0728(2) 0.0218(10) Uani 1 1 d .
C10 C -0.1686(5) -0.4347(5) -0.0835(2) 0.0305(11) Uani 1 1 d .
H10A H -0.2661 -0.4277 -0.0800 0.037 Uiso 1 1 calc R
C11 C -0.0424(5) -0.5649(5) -0.0995(3) 0.0377(12) Uani 1 1 d .
H11A H -0.0576 -0.6445 -0.1066 0.045 Uiso 1 1 calc R
C12 C -0.2817(5) -0.1739(5) -0.0541(2) 0.0286(11) Uani 1 1 d .
C13 C -1.2195(5) -0.8160(5) -0.4295(2) 0.0307(11) Uani 1 1 d .
C14 C -1.1902(5) -0.7450(5) -0.3766(2) 0.0290(11) Uani 1 1 d .
C15 C -0.5598(4) -0.3597(4) -0.1262(2) 0.0266(10) Uani 1 1 d .
C16 C -0.6115(4) -0.2198(4) -0.1873(2) 0.0221(10) Uani 1 1 d .

loop_
_atom_site_aniso_label
_atom_site_aniso_U_11
_atom_site_aniso_U_22
_atom_site_aniso_U_33
_atom_site_aniso_U_23
_atom_site_aniso_U_13
_atom_site_aniso_U_12
Eu1 0.01985(13) 0.01560(12) 0.01793(15) -0.00483(11) -0.00064(11) -0.00861(10)
Y1 0.01985(13) 0.01560(12) 0.01793(15) -0.00483(11) -0.00064(11) -0.00861(10)
Eu2 0.01427(12) 0.01307(12) 0.01601(15) -0.00390(11) 0.00155(11) -0.00389(10)
Y2 0.01427(12) 0.01307(12) 0.01601(15) -0.00390(11) 0.00155(11) -0.00389(10)
Eu3 0.02279(13) 0.02027(13) 0.01677(15) -0.00311(11) -0.00344(12) -0.01027(11)
Y3 0.02279(13) 0.02027(13) 0.01677(15) -0.00311(11) -0.00344(12) -0.01027(11)
O1W 0.0314(14) 0.0203(14) 0.0281(16) -0.0057(12) 0.0031(13) -0.0082(12)
O2W 0.0378(15) 0.0209(13) 0.0287(16) -0.0062(12) -0.0033(14) -0.0124(12)
O3W 0.0265(14) 0.0335(16) 0.0285(17) 0.0050(14) 0.0015(13) -0.0105(13)
O4W 0.0416(16) 0.0319(16) 0.0371(19) 0.0033(14) -0.0120(15) -0.0180(13)
O5W 0.0352(15) 0.0526(18) 0.0347(19) -0.0046(15) 0.0071(15) -0.0247(14)
O6W 0.0589(19) 0.0309(16) 0.0299(18) -0.0075(14) -0.0095(16) -0.0139(15)
O7W 0.179(7) 0.306(10) 0.128(6) -0.069(6) -0.014(6) -0.084(7)
O1 0.0568(17) 0.0395(16) 0.058(2) 0.0037(15) -0.0200(17) -0.0351(14)
O2 0.0562(19) 0.0221(15) 0.0342(18) -0.0096(13) -0.0073(16) -0.0059(14)
O3 0.0205(15) 0.0332(17) 0.049(2) 0.0006(16) 0.0044(15) 0.0001(13)
O4 0.0529(19) 0.0295(16) 0.0353(18) -0.0167(14) 0.0045(15) -0.0109(15)
O5 0.0412(16) 0.0208(14) 0.0291(17) -0.0082(12) 0.0048(14) -0.0113(12)
O6 0.0551(18) 0.0259(14) 0.0234(16) -0.0055(13) 0.0033(14) -0.0187(13)
O7 0.0429(17) 0.0261(15) 0.0244(16) -0.0076(13) -0.0031(14) -0.0068(13)
O8 0.0407(16) 0.0208(14) 0.0262(16) -0.0048(12) -0.0006(14) -0.0079(13)
O9 0.0484(15) 0.0503(17) 0.0260(17) 0.0059(14) -0.0106(14) -0.0347(13)
O10 0.0371(14) 0.0290(14) 0.0384(18) 0.0034(13) -0.0088(14) -0.0211(12)
O11 0.0352(14) 0.0395(15) 0.0255(16) -0.0031(13) -0.0050(13) -0.0229(12)
O12 0.0330(13) 0.0287(14) 0.0304(17) -0.0015(12) -0.0052(13) -0.0200(12)
O15 0.0538(17) 0.0626(19) 0.052(2) -0.0066(17) -0.0184(17) -0.0392(15)
O16 0.054(2) 0.0349(17) 0.0339(18) -0.0168(15) -0.0017(16) -0.0081(15)
O17 0.0335(15) 0.0366(16) 0.0184(15) -0.0058(13) -0.0001(13) -0.0088(13)
O18 0.0275(15) 0.0279(15) 0.0259(17) -0.0021(13) -0.0002(13) -0.0043(12)
O19 0.0236(14) 0.0272(15) 0.0295(17) 0.0048(13) -0.0046(13) -0.0062(12)
O20 0.0244(14) 0.0367(16) 0.0286(17) -0.0009(13) 0.0020(13) -0.0125(12)
C17 0.0234(18) 0.025(2) 0.025(2) -0.0008(18) 0.0030(18) -0.0135(16)
C18 0.0206(18) 0.028(2) 0.026(2) -0.0060(17) 0.0010(18) -0.0132(16)
C19 0.0203(18) 0.029(2) 0.028(2) -0.0076(18) 0.0018(18) -0.0103(16)
C20 0.0226(18) 0.0226(19) 0.025(2) -0.0065(17) 0.0020(17) -0.0104(16)
C21 0.099(3) 0.104(4) 0.055(4) -0.024(3) 0.016(3) -0.083(3)
C22 0.064(3) 0.050(3) 0.029(3) -0.013(2) -0.001(3) -0.018(3)
C23 0.084(3) 0.089(3) 0.041(3) -0.025(3) 0.010(3) -0.068(3)
C24 0.048(3) 0.046(3) 0.037(3) -0.016(2) 0.008(2) -0.027(2)
N1 0.039(2) 0.0192(18) 0.033(2) -0.0068(16) 0.0017(18) 0.0011(16)
N2 0.045(2) 0.0254(18) 0.043(2) -0.0071(17) 0.0031(19) -0.0159(16)
N3 0.089(3) 0.058(2) 0.040(3) -0.019(2) -0.006(2) -0.043(2)
C1 0.042(2) 0.047(2) 0.063(4) -0.013(2) 0.006(2) -0.034(2)
C2 0.028(2) 0.035(2) 0.053(3) -0.015(2) 0.014(2) -0.0166(18)
C3 0.0290(19) 0.0216(19) 0.022(2) -0.0020(17) -0.0005(18) -0.0129(16)
C4 0.026(2) 0.035(2) 0.038(3) -0.002(2) 0.001(2) -0.0158(18)
C5 0.036(2) 0.018(2) 0.047(3) -0.009(2) 0.009(2) -0.0042(19)
C6 0.045(2) 0.0202(19) 0.031(2) -0.0011(18) -0.016(2) -0.0162(18)
C7 0.026(2) 0.036(3) 0.057(3) -0.010(2) 0.002(2) -0.009(2)
C8 0.0218(19) 0.026(2) 0.040(3) -0.0111(19) 0.0029(19) -0.0092(17)
C9 0.0258(19) 0.0226(19) 0.016(2) -0.0021(16) 0.0017(17) -0.0113(16)
C10 0.031(2) 0.025(2) 0.036(3) -0.0056(19) -0.007(2) -0.0122(17)
C11 0.049(3) 0.023(2) 0.042(3) -0.010(2) -0.015(2) -0.0135(19)
C12 0.029(2) 0.025(2) 0.020(2) 0.0006(18) 0.0066(19) -0.0060(18)
C13 0.034(2) 0.026(2) 0.032(3) -0.0048(19) -0.008(2) -0.0120(18)
C14 0.036(2) 0.022(2) 0.029(2) 0.0002(18) -0.012(2) -0.0123(17)
C15 0.0276(19) 0.0217(19) 0.033(2) -0.0084(18) -0.0023(19) -0.0119(16)
C16 0.0197(18) 0.0202(19) 0.025(2) -0.0075(17) 0.0057(17) -0.0079(15)

loop_
_atom_type_symbol
_atom_type_description
_atom_type_scat_dispersion_real
_atom_type_scat_dispersion_imag
_atom_type_scat_source
C C 0.0033 0.0016 'International Tables Vol C Tables 4.2.6.8 and 6.1.1.4'
H H 0.0000 0.0000 'International Tables Vol C Tables 4.2.6.8 and 6.1.1.4'
N N 0.0061 0.0033 'International Tables Vol C Tables 4.2.6.8 and 6.1.1.4'
O O 0.0106 0.0060 'International Tables Vol C Tables 4.2.6.8 and 6.1.1.4'
Eu Eu -0.1578 3.6682 'International Tables Vol C Tables 4.2.6.8 and 6.1.1.4'
Y Y -2.7962 3.5667 'International Tables Vol C Tables 4.2.6.8 and 6.1.1.4'

loop_
_geom_angle_atom_site_label_1
_geom_angle_atom_site_label_2
_geom_angle_atom_site_label_3
_geom_angle
_geom_angle_site_symmetry_1
_geom_angle_site_symmetry_3
O1 Eu1 O16 103.71(13) 1_655 1_655
O1 Eu1 O10 140.72(11) 1_655 .
O16 Eu1 O10 78.82(11) 1_655 .
O1 Eu1 O11 151.54(11) 1_655 .
O16 Eu1 O11 79.87(12) 1_655 .
O10 Eu1 O11 67.71(10) . .
O1 Eu1 O5W 70.85(12) 1_655 .
O16 Eu1 O5W 78.71(12) 1_655 .
O10 Eu1 O5W 71.34(11) . .
O11 Eu1 O5W 136.58(11) . .
O1 Eu1 O5 87.61(12) 1_655 .
O16 Eu1 O5 139.71(11) 1_655 .
O10 Eu1 O5 116.08(10) . .
O11 Eu1 O5 73.20(10) . .
O5W Eu1 O5 140.63(11) . .
O1 Eu1 O2W 77.48(11) 1_655 .
O16 Eu1 O2W 73.41(10) 1_655 .
O10 Eu1 O2W 137.88(10) . .
O11 Eu1 O2W 76.61(10) . .
O5W Eu1 O2W 130.86(10) . .
O5 Eu1 O2W 71.60(9) . .
O1 Eu1 O7 81.76(11) 1_655 .
O16 Eu1 O7 152.41(10) 1_655 .
O10 Eu1 O7 80.23(10) . .
O11 Eu1 O7 108.33(10) . .
O5W Eu1 O7 77.69(11) . .
O5 Eu1 O7 66.60(9) . .
O2W Eu1 O7 133.72(10) . .
O1 Eu1 C19 159.65(12) 1_655 .
O16 Eu1 C19 70.69(11) 1_655 .
O10 Eu1 C19 20.70(10) . .
O11 Eu1 C19 48.39(10) . .
O5W Eu1 C19 88.80(11) . .
O5 Eu1 C19 109.47(11) . .
O2W Eu1 C19 117.72(10) . .
O7 Eu1 C19 94.67(10) . .
O1 Eu1 C20 169.81(10) 1_655 .
O16 Eu1 C20 71.43(12) 1_655 .
O10 Eu1 C20 48.27(10) . .
O11 Eu1 C20 20.70(10) . .
O5W Eu1 C20 115.89(11) . .
O5 Eu1 C20 90.69(11) . .
O2W Eu1 C20 92.45(10) . .
O7 Eu1 C20 106.76(10) . .
C19 Eu1 C20 28.12(11) . .
O1 Eu1 C16 78.29(11) 1_655 .
O16 Eu1 C16 172.40(10) 1_655 .
O10 Eu1 C16 94.96(10) . .
O11 Eu1 C16 101.95(10) . .
O5W Eu1 C16 95.22(11) . .
O5 Eu1 C16 47.16(10) . .
O2W Eu1 C16 114.18(10) . .
O7 Eu1 C16 20.04(10) . .
C19 Eu1 C16 104.87(10) . .
C20 Eu1 C16 107.73(10) . .
O1 Eu1 C15 82.17(12) 1_655 .
O16 Eu1 C15 159.38(11) 1_655 .
O10 Eu1 C15 109.34(10) . .
O11 Eu1 C15 85.79(11) . .
O5W Eu1 C15 121.65(11) . .
O5 Eu1 C15 19.68(10) . .
O2W Eu1 C15 88.96(10) . .
O7 Eu1 C15 47.21(10) . .
C19 Eu1 C15 110.11(11) . .
C20 Eu1 C15 99.39(11) . .
C16 Eu1 C15 27.52(10) . .
O1 Eu1 H2WA 89.5(7) 1_655 .
O16 Eu1 H2WA 58.7(5) 1_655 .
O10 Eu1 H2WA 122.4(6) . .
O11 Eu1 H2WA 68.0(7) . .
O5W Eu1 H2WA 127.4(7) . .
O5 Eu1 H2WA 83.3(5) . .
O2W Eu1 H2WA 16.6(5) . .
O7 Eu1 H2WA 148.9(5) . .
C19 Eu1 H2WA 103.1(6) . .
C20 Eu1 H2WA 80.4(7) . .
C16 Eu1 H2WA 128.8(5) . .
C15 Eu1 H2WA 102.1(5) . .
O1 Eu1 H5WA 86.9(6) 1_655 .
O16 Eu1 H5WA 75.1(7) 1_655 .
O10 Eu1 H5WA 55.4(5) . .
O11 Eu1 H5WA 120.8(6) . .
O5W Eu1 H5WA 16.1(5) . .
O5 Eu1 H5WA 144.9(7) . .
O2W Eu1 H5WA 140.1(5) . .
O7 Eu1 H5WA 78.3(7) . .
C19 Eu1 H5WA 72.8(6) . .
C20 Eu1 H5WA 100.1(6) . .
C16 Eu1 H5WA 97.8(7) . .
C15 Eu1 H5WA 125.3(7) . .
H2WA Eu1 H5WA 131.3(9) . .
O3 Eu2 O4 106.21(13) . 2_455
O3 Eu2 O6 84.67(12) . .
O4 Eu2 O6 153.09(11) 2_455 .
O3 Eu2 O20 149.31(11) . .
O4 Eu2 O20 80.76(11) 2_455 .
O6 Eu2 O20 102.59(11) . .
O3 Eu2 O4W 73.52(11) . .
O4 Eu2 O4W 79.99(11) 2_455 .
O6 Eu2 O4W 79.73(11) . .
O20 Eu2 O4W 136.90(10) . .
O3 Eu2 O1W 75.54(10) . .
O4 Eu2 O1W 72.79(11) 2_455 .
O6 Eu2 O1W 134.13(10) . .
O20 Eu2 O1W 78.35(10) . .
O4W Eu2 O1W 130.51(11) . .
O3 Eu2 O19 143.35(10) . 2_355
O4 Eu2 O19 76.11(12) 2_455 2_355
O6 Eu2 O19 80.65(10) . 2_355
O20 Eu2 O19 67.16(9) . 2_355
O4W Eu2 O19 70.92(10) . 2_355
O1W Eu2 O19 136.49(9) . 2_355
O3 Eu2 O8 82.53(11) . .
O4 Eu2 O8 138.13(10) 2_455 .
O6 Eu2 O8 66.59(10) . .
O20 Eu2 O8 73.57(10) . .
O4W Eu2 O8 140.20(10) . .
O1W Eu2 O8 70.04(10) . .
O19 Eu2 O8 120.80(11) 2_355 .
O3 Eu2 C18 168.31(11) . .
O4 Eu2 C18 71.65(12) 2_455 .
O6 Eu2 C18 102.32(11) . .
O20 Eu2 C18 20.24(10) . .
O4W Eu2 C18 116.68(11) . .
O1W Eu2 C18 92.98(10) . .
O19 Eu2 C18 48.06(9) 2_355 .
O8 Eu2 C18 91.61(10) . .
O3 Eu2 C15 78.00(12) . .
O4 Eu2 C15 172.67(12) 2_455 .
O6 Eu2 C15 19.84(10) . .
O20 Eu2 C15 98.70(10) . .
O4W Eu2 C15 95.75(11) . .
O1W Eu2 C15 114.35(11) . .
O19 Eu2 C15 96.90(11) 2_355 .
O8 Eu2 C15 47.58(10) . .
C18 Eu2 C15 105.44(11) . .
O3 Eu2 C18 162.76(11) . 2_355
O4 Eu2 C18 69.38(12) 2_455 2_355
O6 Eu2 C18 92.84(11) . 2_355
O20 Eu2 C18 47.81(10) . 2_355
O4W Eu2 C18 89.25(10) . 2_355
O1W Eu2 C18 117.15(9) . 2_355
O19 Eu2 C18 20.54(9) 2_355 2_355
O8 Eu2 C18 112.16(11) . 2_355
C18 Eu2 C18 27.97(14) . 2_355
C15 Eu2 C18 104.79(11) . 2_355
O3 Eu2 C16 78.29(12) . .
O4 Eu2 C16 158.06(10) 2_455 .
O6 Eu2 C16 47.10(10) . .
O20 Eu2 C16 85.04(10) . .
O4W Eu2 C16 121.45(10) . .
O1W Eu2 C16 88.06(10) . .
O19 Eu2 C16 113.46(11) 2_355 .
O8 Eu2 C16 19.95(9) . .
C18 Eu2 C16 99.48(10) . .
C15 Eu2 C16 27.72(10) . .
C18 Eu2 C16 112.26(11) 2_355 .
O3 Eu2 H1WB 73.4(8) . .
O4 Eu2 H1WB 89.0(5) 2_455 .
O6 Eu2 H1WB 117.9(5) . .
O20 Eu2 H1WB 77.0(8) . .
O4W Eu2 H1WB 140.4(8) . .
O1W Eu2 H1WB 16.6(5) . .
O19 Eu2 H1WB 142.8(7) 2_355 .
O8 Eu2 H1WB 53.6(6) . .
C18 Eu2 H1WB 95.0(8) . .
C15 Eu2 H1WB 98.0(5) . .
C18 Eu2 H1WB 122.3(7) 2_355 .
C16 Eu2 H1WB 71.5(5) . .
O2 Eu3 O15 106.79(13) . .
O2 Eu3 O18 134.47(10) . .
O15 Eu3 O18 80.15(12) . .
O2 Eu3 O6W 148.79(11) . .
O15 Eu3 O6W 86.18(12) . .
O18 Eu3 O6W 74.85(10) . .
O2 Eu3 O3W 77.70(11) . .
O15 Eu3 O3W 75.30(12) . .
O18 Eu3 O3W 144.66(11) . .
O6W Eu3 O3W 78.48(11) . .
O2 Eu3 O9 78.25(12) . .
O15 Eu3 O9 147.49(11) . .
O18 Eu3 O9 74.58(11) . .
O6W Eu3 O9 106.17(12) . .
O3W Eu3 O9 136.00(11) . .
O2 Eu3 O17 70.98(10) . 2_344
O15 Eu3 O17 72.78(11) . 2_344
O18 Eu3 O17 68.51(9) . 2_344
O6W Eu3 O17 140.11(10) . 2_344
O3W Eu3 O17 125.52(10) . 2_344
O9 Eu3 O17 79.08(10) . 2_344
O2 Eu3 O12 76.04(10) . .
O15 Eu3 O12 145.43(11) . .
O18 Eu3 O12 123.21(10) . .
O6W Eu3 O12 77.54(10) . .
O3W Eu3 O12 71.70(10) . .
O9 Eu3 O12 67.03(10) . .
O17 Eu3 O12 136.57(10) 2_344 .
O2 Eu3 C17 116.42(10) . .
O15 Eu3 C17 75.62(12) . .
O18 Eu3 C17 20.00(9) . .
O6W Eu3 C17 94.08(10) . .
O3W Eu3 C17 150.38(11) . .
O9 Eu3 C17 73.62(11) . .
O17 Eu3 C17 48.51(10) 2_344 .
O12 Eu3 C17 135.16(10) . .
O2 Eu3 C19 69.55(12) . .
O15 Eu3 C19 166.02(11) . .
O18 Eu3 C19 92.92(11) . .
O6W Eu3 C19 103.83(11) . .
O3W Eu3 C19 115.89(11) . .
O9 Eu3 C19 20.14(10) . .
O17 Eu3 C19 93.42(11) 2_344 .
O12 Eu3 C19 48.05(10) . .
C17 Eu3 C19 93.71(11) . .
O2 Eu3 C20 68.77(11) . .
O15 Eu3 C20 164.64(12) . .
O18 Eu3 C20 113.75(11) . .
O6W Eu3 C20 91.14(11) . .
O3W Eu3 C20 89.34(11) . .
O9 Eu3 C20 47.51(10) . .
O17 Eu3 C20 117.47(11) 2_344 .
O12 Eu3 C20 20.57(10) . .
C17 Eu3 C20 119.69(11) . .
C19 Eu3 C20 27.83(10) . .
O2 Eu3 C17 89.88(11) . 2_344
O15 Eu3 C17 72.47(11) . 2_344
O18 Eu3 C17 48.34(9) . 2_344
O6W Eu3 C17 121.28(11) . 2_344
O3W Eu3 C17 140.23(10) . 2_344
O9 Eu3 C17 75.49(10) . 2_344
O17 Eu3 C17 20.16(10) 2_344 2_344
O12 Eu3 C17 141.83(10) . 2_344
C17 Eu3 C17 28.35(13) . 2_344
C19 Eu3 C17 93.83(11) . 2_344
C20 Eu3 C17 121.31(11) . 2_344
Eu2 O1W H1WA 114(2) . .
Eu2 O1W H1WB 108(3) . .
H1WA O1W H1WB 112(3) . .
Eu1 O2W H2WA 108.1(19) . .
Eu1 O2W H2WB 126(2) . .
H2WA O2W H2WB 108(3) . .
Eu3 O3W H3WA 117(2) . .
Eu3 O3W H3WB 122(3) . .
H3WA O3W H3WB 114(3) . .
Eu2 O4W H4WA 121(2) . .
Eu2 O4W H4WB 128(3) . .
H4WA O4W H4WB 110(3) . .
Eu1 O5W H5WA 111(3) . .
Eu1 O5W H5WB 125(2) . .
H5WA O5W H5WB 111(3) . .
Eu3 O6W H6WA 127(2) . .
Eu3 O6W H6WB 117(2) . .
H6WA O6W H6WB 112(3) . .
H7WA O7W H7WB 95.1(18) . .
C6 O1 Y1 159.6(3) . 1_455
C6 O1 Eu1 159.6(3) . 1_455
Y1 O1 Eu1 0.000(16) 1_455 1_455
C6 O2 Eu3 141.9(3) . .
C12 O3 Eu2 153.9(3) . .
C12 O4 Y2 146.9(3) . 2_455
C12 O4 Eu2 146.9(3) . 2_455
Y2 O4 Eu2 0.000(13) 2_455 2_455
C15 O5 Eu1 119.9(3) . .
C15 O6 Eu2 119.7(3) . .
C16 O7 Eu1 117.5(2) . .
C16 O8 Eu2 118.7(3) . .
C19 O9 Eu3 118.4(3) . .
C19 O10 Eu1 117.9(2) . .
C20 O11 Eu1 116.8(3) . .
C20 O12 Eu3 116.2(2) . .
C14 O15 Eu3 158.3(3) . .
C14 O16 Y1 148.2(3) . 1_455
C14 O16 Eu1 148.2(3) . 1_455
Y1 O16 Eu1 0.000(17) 1_455 1_455
C17 O17 Y3 118.1(2) . 2_344
C17 O17 Eu3 118.1(2) . 2_344
Y3 O17 Eu3 0.00(2) 2_344 2_344
C17 O18 Eu3 119.8(3) . .
C18 O19 Y2 116.7(3) . 2_355
C18 O19 Eu2 116.7(3) . 2_355
Y2 O19 Eu2 0.000(19) 2_355 2_355
C18 O20 Eu2 118.0(2) . .
O18 C17 O17 126.3(4) . .
O18 C17 C17 117.7(5) . 2_344
O17 C17 C17 116.0(4) . 2_344
O18 C17 Eu3 40.3(2) . .
O17 C17 Eu3 166.6(3) . .
C17 C17 Eu3 77.4(3) 2_344 .
O18 C17 Eu3 168.1(3) . 2_344
O17 C17 Eu3 41.78(18) . 2_344
C17 C17 Eu3 74.2(3) 2_344 2_344
Eu3 C17 Eu3 151.65(13) . 2_344
O20 C18 O19 126.3(4) . .
O20 C18 C18 117.0(4) . 2_355
O19 C18 C18 116.7(4) . 2_355
O20 C18 Eu2 41.76(18) . .
O19 C18 Eu2 162.8(3) . .
C18 C18 Eu2 76.6(3) 2_355 .
O20 C18 Eu2 164.0(3) . 2_355
O19 C18 Eu2 42.8(2) . 2_355
C18 C18 Eu2 75.4(3) 2_355 2_355
Eu2 C18 Eu2 152.03(14) . 2_355
O9 C19 O10 126.9(4) . .
O9 C19 C20 117.4(4) . .
O10 C19 C20 115.7(4) . .
O9 C19 Eu1 162.2(3) . .
O10 C19 Eu1 41.43(19) . .
C20 C19 Eu1 76.1(2) . .
O9 C19 Eu3 41.5(2) . .
O10 C19 Eu3 163.0(3) . .
C20 C19 Eu3 77.5(2) . .
Eu1 C19 Eu3 153.50(15) . .
O11 C20 O12 126.3(4) . .
O11 C20 C19 116.9(4) . .
O12 C20 C19 116.8(4) . .
O11 C20 Eu1 42.5(2) . .
O12 C20 Eu1 163.6(3) . .
C19 C20 Eu1 75.8(2) . .
O11 C20 Eu3 164.8(3) . .
O12 C20 Eu3 43.25(19) . .
C19 C20 Eu3 74.7(2) . .
Eu1 C20 Eu3 150.53(14) . .
N3 C21 C23 124.0(6) . .
N3 C21 H21A 118.0 . .
C23 C21 H21A 118.0 . .
N3 C22 C24 123.6(5) . .
N3 C22 H22A 118.2 . .
C24 C22 H22A 118.2 . .
C13 C23 C21 118.7(5) . .
C13 C23 H23A 120.7 . .
C21 C23 H23A 120.7 . .
C22 C24 C13 118.2(5) . .
C22 C24 H24A 120.9 . .
C13 C24 H24A 120.9 . .
C7 N1 C11 117.8(4) . .
C5 N2 C1 117.7(4) . .
C21 N3 C22 117.5(5) . .
N2 C1 C2 123.8(4) . .
N2 C1 H1A 118.1 . .
C2 C1 H1A 118.1 . .
C3 C2 C1 117.9(4) . .
C3 C2 H2A 121.1 . .
C1 C2 H2A 121.1 . .
C2 C3 C4 117.8(4) . .
C2 C3 C6 121.3(4) . .
C4 C3 C6 120.8(4) . .
C5 C4 C3 120.3(4) . .
C5 C4 H4A 119.8 . .
C3 C4 H4A 119.8 . .
N2 C5 C4 122.4(4) . .
N2 C5 H5A 118.8 . .
C4 C5 H5A 118.8 . .
O2 C6 O1 125.7(4) . .
O2 C6 C3 116.9(4) . .
O1 C6 C3 117.4(4) . .
N1 C7 C8 123.3(5) . .
N1 C7 H7A 118.3 . .
C8 C7 H7A 118.3 . .
C9 C8 C7 118.2(4) . .
C9 C8 H8A 120.9 . .
C7 C8 H8A 120.9 . .
C10 C9 C8 118.8(4) . .
C10 C9 C12 120.7(4) . .
C8 C9 C12 120.5(4) . .
C9 C10 C11 119.1(4) . .
C9 C10 H10A 120.5 . .
C11 C10 H10A 120.5 . .
N1 C11 C10 122.7(4) . .
N1 C11 H11A 118.7 . .
C10 C11 H11A 118.7 . .
O3 C12 O4 125.8(4) . .
O3 C12 C9 117.0(4) . .
O4 C12 C9 117.2(4) . .
C23 C13 C24 118.0(5) . .
C23 C13 C14 121.5(4) . .
C24 C13 C14 120.5(4) . .
O15 C14 O16 125.1(4) . .
O15 C14 C13 117.9(4) . .
O16 C14 C13 117.0(4) . .
O6 C15 O5 127.0(4) . .
O6 C15 C16 117.0(3) . .
O5 C15 C16 116.0(4) . .
O6 C15 Eu2 40.5(2) . .
O5 C15 Eu2 162.0(3) . .
C16 C15 Eu2 78.0(2) . .
O6 C15 Eu1 166.8(3) . .
O5 C15 Eu1 40.5(2) . .
C16 C15 Eu1 75.6(2) . .
Eu2 C15 Eu1 149.59(15) . .
O7 C16 O8 126.6(4) . .
O7 C16 C15 118.1(4) . .
O8 C16 C15 115.2(4) . .
O7 C16 Eu1 42.50(18) . .
O8 C16 Eu1 164.5(3) . .
C15 C16 Eu1 76.9(2) . .
O7 C16 Eu2 166.8(3) . .
O8 C16 Eu2 41.30(19) . .
C15 C16 Eu2 74.2(2) . .
Eu1 C16 Eu2 147.36(13) . .

loop_
_geom_bond_atom_site_label_1
_geom_bond_atom_site_label_2
_geom_bond_distance
_geom_bond_site_symmetry_2
Eu1 O1 2.272(3) 1_655
Eu1 O16 2.302(3) 1_655
Eu1 O10 2.368(3) .
Eu1 O11 2.398(3) .
Eu1 O5W 2.411(3) .
Eu1 O5 2.428(3) .
Eu1 O2W 2.431(3) .
Eu1 O7 2.458(3) .
Eu1 C19 3.164(4) .
Eu1 C20 3.167(4) .
Eu1 C16 3.228(4) .
Eu1 C15 3.245(4) .
Eu1 H2WA 2.81(2) .
Eu1 H5WA 2.81(3) .
Eu2 O3 2.278(3) .
Eu2 O4 2.297(3) 2_455
Eu2 O6 2.381(3) .
Eu2 O20 2.398(3) .
Eu2 O4W 2.406(3) .
Eu2 O1W 2.422(3) .
Eu2 O19 2.428(3) 2_355
Eu2 O8 2.438(3) .
Eu2 C18 3.179(4) .
Eu2 C15 3.186(4) .
Eu2 C18 3.195(4) 2_355
Eu2 C16 3.239(4) .
Eu2 H1WB 2.79(3) .
Eu3 O2 2.298(3) .
Eu3 O15 2.316(3) .
Eu3 O18 2.362(3) .
Eu3 O6W 2.370(3) .
Eu3 O3W 2.388(3) .
Eu3 O9 2.392(3) .
Eu3 O17 2.430(3) 2_344
Eu3 O12 2.455(3) .
Eu3 C17 3.174(4) .
Eu3 C19 3.178(4) .
Eu3 C20 3.216(4) .
Eu3 C17 3.218(4) 2_344
O1W H1WA 0.834(16) .
O1W H1WB 0.838(16) .
O2W H2WA 0.847(17) .
O2W H2WB 0.843(15) .
O3W H3WA 0.827(17) .
O3W H3WB 0.830(17) .
O4W H4WA 0.845(17) .
O4W H4WB 0.843(19) .
O5W H5WA 0.834(17) .
O5W H5WB 0.844(17) .
O6W H6WA 0.828(16) .
O6W H6WB 0.840(17) .
O7W H7WA 0.880(16) .
O7W H7WB 0.896(17) .
O1 C6 1.245(6) .
O1 Y1 2.272(3) 1_455
O1 Eu1 2.272(3) 1_455
O2 C6 1.244(5) .
O3 C12 1.253(5) .
O4 C12 1.254(6) .
O4 Y2 2.297(3) 2_455
O4 Eu2 2.297(3) 2_455
O5 C15 1.260(5) .
O6 C15 1.245(5) .
O7 C16 1.247(5) .
O8 C16 1.261(5) .
O9 C19 1.244(5) .
O10 C19 1.265(5) .
O11 C20 1.254(5) .
O12 C20 1.259(5) .
O15 C14 1.233(5) .
O16 C14 1.262(5) .
O16 Y1 2.302(3) 1_455
O16 Eu1 2.302(3) 1_455
O17 C17 1.257(5) .
O17 Y3 2.430(3) 2_344
O17 Eu3 2.430(3) 2_344
O18 C17 1.250(5) .
O19 C18 1.255(4) .
O19 Y2 2.428(3) 2_355
O19 Eu2 2.428(3) 2_355
O20 C18 1.246(5) .
C17 C17 1.566(8) 2_344
C17 Eu3 3.218(4) 2_344
C18 C18 1.541(8) 2_355
C18 Eu2 3.195(4) 2_355
C19 C20 1.538(6) .
C21 N3 1.297(7) .
C21 C23 1.388(8) .
C21 H21A 0.9300 .
C22 N3 1.329(8) .
C22 C24 1.385(7) .
C22 H22A 0.9300 .
C23 C13 1.379(7) .
C23 H23A 0.9300 .
C24 C13 1.386(6) .
C24 H24A 0.9300 .
N1 C7 1.324(6) .
N1 C11 1.325(6) .
N2 C5 1.326(6) .
N2 C1 1.340(6) .
C1 C2 1.389(7) .
C1 H1A 0.9300 .
C2 C3 1.385(6) .
C2 H2A 0.9300 .
C3 C4 1.390(6) .
C3 C6 1.512(6) .
C4 C5 1.370(7) .
C4 H4A 0.9300 .
C5 H5A 0.9300 .
C7 C8 1.393(6) .
C7 H7A 0.9300 .
C8 C9 1.375(6) .
C8 H8A 0.9300 .
C9 C10 1.370(6) .
C9 C12 1.518(5) .
C10 C11 1.392(6) .
C10 H10A 0.9300 .
C11 H11A 0.9300 .
C13 C14 1.500(6) .
C15 C16 1.540(6) .
